data_7040748
loop_
_publ_author_name
'Eichh\"ofer, Andreas'
'Buth, Gernot'

_publ_section_title
;
 Polymeric cobalt(ii) thiolato complexes - syntheses, structures and
 properties of [Co(SMes)2] and [Co(SPh)2NH3].
;
_journal_issue 43
_journal_name_full 'Dalton transactions (Cambridge, England : 2003)'
_journal_page_first 17382
_journal_page_last 17391
_journal_paper_doi 10.1039/c6dt03098j
_journal_volume 45
_journal_year 2016
_chemical_formula_moiety 'C12 H16 Co N2 S2'
_chemical_formula_sum 'C12 H16 Co N2 S2'
_chemical_formula_weight 311.32
_chemical_name_systematic
; 
 ? 
;
_chemical_properties_physical Air-sensitive,Moisture-sensitive
_space_group_crystal_system triclinic
_space_group_IT_number 2
_space_group_name_Hall '-P 1'
_space_group_name_H-M_alt 'P -1'
_symmetry_space_group_name_Hall '-P 1'
_symmetry_space_group_name_H-M 'P -1'
_atom_sites_solution_hydrogens mixed
_atom_sites_solution_primary direct
_atom_sites_solution_secondary difmap
_audit_creation_method SHELXL-2014
_audit_update_record
;
2016-04-21 deposited with the CCDC.
2016-09-27 downloaded from the CCDC.
;
_cell_angle_alpha 98.926(5)
_cell_angle_beta 95.975(5)
_cell_angle_gamma 92.474(5)
_cell_formula_units_Z 2
_cell_length_a 6.8884(4)
_cell_length_b 6.9907(4)
_cell_length_c 14.6692(10)
_cell_measurement_reflns_used 9738
_cell_measurement_temperature 180(2)
_cell_measurement_theta_max 26.05
_cell_measurement_theta_min 2.95
_cell_volume 692.78(7)
_computing_cell_refinement 'STOE X-AREA'
_computing_data_collection 'STOE X-AREA'
_computing_data_reduction 'STOE X-RED'
_computing_molecular_graphics 'DIAMOND2d (Brandenburger, 2000)'
_computing_structure_refinement 'SHELXL-2014 (Sheldrick, 2014)'
_computing_structure_solution 'SHELXS-97 (Sheldrick, 1990)'
_diffrn_ambient_temperature 180(2)
_diffrn_detector_area_resol_mean 6.67
_diffrn_measured_fraction_theta_full 0.999
_diffrn_measured_fraction_theta_max 0.970
_diffrn_measurement_device_type 'STOE IPDS 2T'
_diffrn_measurement_method 'rotation method'
_diffrn_radiation_type MoK\a
_diffrn_radiation_wavelength 0.71073
_diffrn_reflns_av_R_equivalents 0.0000
_diffrn_reflns_av_unetI/netI 0.0444
_diffrn_reflns_Laue_measured_fraction_full 0.999
_diffrn_reflns_Laue_measured_fraction_max 0.970
_diffrn_reflns_limit_h_max 8
_diffrn_reflns_limit_h_min -8
_diffrn_reflns_limit_k_max 8
_diffrn_reflns_limit_k_min -8
_diffrn_reflns_limit_l_max 18
_diffrn_reflns_limit_l_min -18
_diffrn_reflns_number 16154
_diffrn_reflns_point_group_measured_fraction_full 0.999
_diffrn_reflns_point_group_measured_fraction_max 0.970
_diffrn_reflns_theta_full 25.242
_diffrn_reflns_theta_max 26.099
_diffrn_reflns_theta_min 2.829
_exptl_absorpt_coefficient_mu 1.519
_exptl_absorpt_correction_T_max 0.8379
_exptl_absorpt_correction_T_min 0.5956
_exptl_absorpt_correction_type integration
_exptl_absorpt_process_details XRED32
_exptl_crystal_colour blue
_exptl_crystal_density_diffrn 1.492
_exptl_crystal_density_method 'not measured'
_exptl_crystal_description 'quadratic plate'
_exptl_crystal_F_000 322
_exptl_crystal_preparation 'Magnetic properties'
_exptl_crystal_recrystallization_method 'from reaction solution'
_exptl_crystal_size_max 0.120
_exptl_crystal_size_mid 0.100
_exptl_crystal_size_min 0.060
_refine_diff_density_max 0.564
_refine_diff_density_min -0.629
_refine_diff_density_rms 0.106
_refine_ls_extinction_coef 0.074(11)
_refine_ls_extinction_expression Fc^*^=kFc[1+0.001xFc^2^\l^3^/sin(2\q)]^-1/4^
_refine_ls_extinction_method SHELXL
_refine_ls_goodness_of_fit_ref 1.093
_refine_ls_hydrogen_treatment mixed
_refine_ls_matrix_type full
_refine_ls_number_parameters 178
_refine_ls_number_reflns 16154
_refine_ls_number_restraints 3
_refine_ls_restrained_S_all 1.093
_refine_ls_R_factor_all 0.0820
_refine_ls_R_factor_gt 0.0624
_refine_ls_shift/su_max 0.000
_refine_ls_shift/su_mean 0.000
_refine_ls_structure_factor_coef Fsqd
_refine_ls_weighting_details 'w=1/[\s^2^(Fo^2^)+(0.1000P)^2^] where P=(Fo^2^+2Fc^2^)/3'
_refine_ls_weighting_scheme calc
_refine_ls_wR_factor_gt 0.1575
_refine_ls_wR_factor_ref 0.1689
_reflns_Friedel_coverage 0.000
_reflns_number_gt 11492
_reflns_number_total 16154
_reflns_threshold_expression 'I > 2\s(I)'
_cod_data_source_file c6dt03098j2.cif
_cod_data_source_block 2
_cod_depositor_comments
;Adding full bibliography for 7040748--7040750.cif.

 Adding full bibliography for 7040748--7040750.cif.
;
_cod_database_code 7040748
_shelx_space_group_comment
; 
The symmetry employed for this shelxl refinement is uniquely defined 
by the following loop, which should always be used as a source of 
symmetry information in preference to the above space-group names. 
They are only intended as comments. 
;
_shelxl_version_number 2014-3

loop_
_space_group_symop_operation_xyz
'x, y, z'
'-x, -y, -z'

loop_
_atom_site_label
_atom_site_type_symbol
_atom_site_fract_x
_atom_site_fract_y
_atom_site_fract_z
_atom_site_U_iso_or_equiv
_atom_site_adp_type
_atom_site_occupancy
_atom_site_site_symmetry_order
_atom_site_calc_flag
_atom_site_refinement_flags_posn
_atom_site_refinement_flags_adp
Co1 Co 0.30091(10) 0.15632(10) 0.91921(5) 0.0352(3) Uani 1 1 d . .
S1 S 0.6017(2) 0.2601(2) 0.88373(10) 0.0385(4) Uani 1 1 d . .
S2 S 0.1689(2) -0.15882(19) 0.88921(10) 0.0393(4) Uani 1 1 d . .
N1 N 0.3175(8) 0.2267(8) 1.0606(4) 0.0429(11) Uani 1 1 d D .
H13 H 0.190(11) 0.219(12) 1.079(6) 0.079(14) Uiso 1 1 d D .
H14 H 0.321(12) 0.358(11) 1.078(6) 0.079(14) Uiso 1 1 d D .
H15 H 0.415(12) 0.169(12) 1.089(6) 0.079(14) Uiso 1 1 d D .
N2 N 0.1049(9) 0.3384(9) 0.8702(5) 0.0478(13) Uani 1 1 d . .
H16 H 0.133(11) 0.461(13) 0.887(6) 0.06(2) Uiso 1 1 d . .
H17 H 0.090(14) 0.317(13) 0.814(7) 0.08(3) Uiso 1 1 d . .
H18 H -0.011(12) 0.323(11) 0.888(5) 0.06(2) Uiso 1 1 d . .
C1 C 0.5670(8) 0.2700(8) 0.7631(4) 0.0364(12) Uani 1 1 d . .
C2 C 0.6728(8) 0.4071(8) 0.7254(5) 0.0411(14) Uani 1 1 d . .
H2 H 0.7626 0.4979 0.7652 0.049 Uiso 1 1 calc R U
C3 C 0.6495(9) 0.4135(9) 0.6319(5) 0.0461(14) Uani 1 1 d . .
H3 H 0.7239 0.5080 0.6080 0.055 Uiso 1 1 calc R U
C4 C 0.5194(9) 0.2845(9) 0.5722(5) 0.0478(14) Uani 1 1 d . .
H4 H 0.5035 0.2899 0.5075 0.057 Uiso 1 1 calc R U
C5 C 0.4132(9) 0.1478(10) 0.6078(5) 0.0486(15) Uani 1 1 d . .
H5 H 0.3226 0.0586 0.5676 0.058 Uiso 1 1 calc R U
C6 C 0.4378(9) 0.1398(9) 0.7020(5) 0.0459(15) Uani 1 1 d . .
H6 H 0.3649 0.0435 0.7254 0.055 Uiso 1 1 calc R U
C7 C 0.0971(8) -0.1928(7) 0.7675(4) 0.0378(12) Uani 1 1 d . .
C8 C 0.1921(8) -0.3208(8) 0.7067(4) 0.0427(13) Uani 1 1 d . .
H8 H 0.2893 -0.3976 0.7308 0.051 Uiso 1 1 calc R U
C9 C 0.1460(9) -0.3367(9) 0.6119(5) 0.0485(15) Uani 1 1 d . .
H9 H 0.2116 -0.4249 0.5715 0.058 Uiso 1 1 calc R U
C10 C 0.0053(9) -0.2258(9) 0.5750(5) 0.0493(15) Uani 1 1 d . .
H10 H -0.0223 -0.2332 0.5097 0.059 Uiso 1 1 calc R U
C11 C -0.0941(9) -0.1043(9) 0.6351(4) 0.0472(14) Uani 1 1 d . .
H11 H -0.1934 -0.0301 0.6107 0.057 Uiso 1 1 calc R U
C12 C -0.0512(8) -0.0892(8) 0.7298(4) 0.0415(13) Uani 1 1 d . .
H12 H -0.1235 -0.0074 0.7699 0.050 Uiso 1 1 calc R U

loop_
_atom_site_aniso_label
_atom_site_aniso_U_11
_atom_site_aniso_U_22
_atom_site_aniso_U_33
_atom_site_aniso_U_23
_atom_site_aniso_U_13
_atom_site_aniso_U_12
Co1 0.0323(4) 0.0318(4) 0.0422(5) 0.0062(3) 0.0061(3) 0.0025(3)
S1 0.0330(7) 0.0408(8) 0.0427(8) 0.0089(6) 0.0066(6) 0.0011(5)
S2 0.0387(8) 0.0327(7) 0.0465(8) 0.0073(6) 0.0043(6) 0.0008(5)
N1 0.044(3) 0.041(3) 0.045(3) 0.006(2) 0.009(2) 0.007(2)
N2 0.040(3) 0.038(3) 0.065(4) 0.012(3) 0.004(3) 0.001(2)
C1 0.031(3) 0.034(3) 0.046(3) 0.007(2) 0.008(2) 0.006(2)
C2 0.037(3) 0.036(3) 0.052(4) 0.008(3) 0.009(3) 0.000(2)
C3 0.046(3) 0.045(3) 0.051(4) 0.015(3) 0.009(3) -0.001(3)
C4 0.045(3) 0.055(4) 0.046(3) 0.015(3) 0.006(3) 0.003(3)
C5 0.045(3) 0.052(4) 0.046(4) 0.006(3) 0.001(3) -0.007(3)
C6 0.041(3) 0.045(3) 0.052(4) 0.012(3) 0.008(3) -0.005(3)
C7 0.037(3) 0.028(3) 0.048(3) 0.004(2) 0.009(3) -0.001(2)
C8 0.038(3) 0.035(3) 0.056(4) 0.006(3) 0.010(3) 0.002(2)
C9 0.049(3) 0.042(3) 0.053(4) -0.001(3) 0.016(3) -0.004(3)
C10 0.051(4) 0.050(4) 0.045(3) 0.004(3) 0.005(3) -0.009(3)
C11 0.042(3) 0.045(3) 0.053(4) 0.011(3) -0.001(3) -0.001(3)
C12 0.037(3) 0.036(3) 0.051(3) 0.004(3) 0.005(3) 0.002(2)

loop_
_atom_type_symbol
_atom_type_description
_atom_type_scat_dispersion_real
_atom_type_scat_dispersion_imag
_atom_type_scat_source
C C 0.0033 0.0016 'International Tables Vol C Tables 4.2.6.8 and 6.1.1.4'
H H 0.0000 0.0000 'International Tables Vol C Tables 4.2.6.8 and 6.1.1.4'
N N 0.0061 0.0033 'International Tables Vol C Tables 4.2.6.8 and 6.1.1.4'
S S 0.1246 0.1234 'International Tables Vol C Tables 4.2.6.8 and 6.1.1.4'
Co Co 0.3494 0.9721 'International Tables Vol C Tables 4.2.6.8 and 6.1.1.4'

loop_
_geom_angle_atom_site_label_1
_geom_angle_atom_site_label_2
_geom_angle_atom_site_label_3
_geom_angle
N1 Co1 N2 104.6(3)
N1 Co1 S1 104.35(16)
N2 Co1 S1 106.07(19)
N1 Co1 S2 103.81(16)
N2 Co1 S2 110.16(19)
S1 Co1 S2 125.87(6)
C1 S1 Co1 104.90(18)
C7 S2 Co1 102.45(18)
C6 C1 C2 117.3(6)
C6 C1 S1 121.9(4)
C2 C1 S1 120.8(4)
C3 C2 C1 121.2(6)
C2 C3 C4 120.9(6)
C5 C4 C3 118.9(6)
C4 C5 C6 120.3(6)
C5 C6 C1 121.4(6)
C12 C7 C8 118.1(6)
C12 C7 S2 121.3(4)
C8 C7 S2 120.6(5)
C9 C8 C7 120.6(6)
C8 C9 C10 120.9(6)
C11 C10 C9 118.7(6)
C12 C11 C10 121.0(6)
C11 C12 C7 120.7(5)

loop_
_geom_bond_atom_site_label_1
_geom_bond_atom_site_label_2
_geom_bond_distance
Co1 N1 2.046(5)
Co1 N2 2.047(6)
Co1 S1 2.3025(15)
Co1 S2 2.3059(15)
S1 C1 1.774(6)
S2 C7 1.778(6)
C1 C6 1.390(8)
C1 C2 1.394(8)
C2 C3 1.372(9)
C3 C4 1.381(9)
C4 C5 1.376(9)
C5 C6 1.385(10)
C7 C12 1.395(8)
C7 C8 1.396(7)
C8 C9 1.380(9)
C9 C10 1.385(9)
C10 C11 1.383(9)
C11 C12 1.376(9)
